data_7016207
loop_
_publ_author_name
'Kumar, Mukesh'
'Papish, Elizabeth T.'
'Zeller, Matthias'
'Hunter, Allen D.'

_publ_section_title
;
 Zinc complexes of Ttz(R,Me) with O and S donors reveal differences
 between Tp and Ttz ligands: acid stability and binding to H or an
 additional metal (Ttz(R,Me) =
 tris(3-R-5-methyl-1,2,4-triazolyl)borate; R = Ph, tBu).
;
_journal_issue 29
_journal_name_full 'Dalton transactions (Cambridge, England : 2003)'
_journal_page_first 7517
_journal_page_last 7533
_journal_paper_doi 10.1039/c1dt10429b
_journal_volume 40
_journal_year 2011
_chemical_formula_moiety 'C66 H58 B2 N20 O6 Zn2, C7 H8'
_chemical_formula_sum 'C73 H66 B2 N20 O6 Zn2'
_chemical_formula_weight 1471.82
_chemical_name_systematic
;
?
;
_space_group_IT_number 61
_symmetry_cell_setting orthorhombic
_symmetry_space_group_name_Hall '-P 2ac 2ab'
_symmetry_space_group_name_H-M 'P b c a'
_atom_sites_solution_hydrogens geom
_atom_sites_solution_primary direct
_atom_sites_solution_secondary difmap
_audit_creation_method SHELXL-97
_cell_angle_alpha 90.00
_cell_angle_beta 90.00
_cell_angle_gamma 90.00
_cell_formula_units_Z 8
_cell_length_a 25.0768(17)
_cell_length_b 19.0144(13)
_cell_length_c 29.281(2)
_cell_measurement_reflns_used 9957
_cell_measurement_temperature 296(2)
_cell_measurement_theta_max 31.25
_cell_measurement_theta_min 2.39
_cell_volume 13961.8(16)
_computing_cell_refinement 'Apex2 v2008.2-4'
_computing_data_collection 'Apex2 v2008.2-4 (Bruker, 2008)'
_computing_data_reduction 'Apex2 v2008.2-4'
_computing_molecular_graphics 'SHELXTL 6.14'
_computing_publication_material 'SHELXTL 6.14'
_computing_structure_refinement 'SHELXTL 6.14'
_computing_structure_solution 'SHELXTL 6.14 (Bruker, 2000-2003; Sheldrick, 2008)'
_diffrn_ambient_temperature 296(2)
_diffrn_measured_fraction_theta_full 1.000
_diffrn_measured_fraction_theta_max 1.000
_diffrn_measurement_device_type 'Bruker AXS SMART APEX CCD diffractometer'
_diffrn_measurement_method '\w scans'
_diffrn_radiation_monochromator graphite
_diffrn_radiation_source 'fine-focus sealed tube'
_diffrn_radiation_type MoK\a
_diffrn_radiation_wavelength 0.71073
_diffrn_reflns_av_R_equivalents 0.0375
_diffrn_reflns_av_sigmaI/netI 0.0217
_diffrn_reflns_limit_h_max 33
_diffrn_reflns_limit_h_min -33
_diffrn_reflns_limit_k_max 25
_diffrn_reflns_limit_k_min -25
_diffrn_reflns_limit_l_max 39
_diffrn_reflns_limit_l_min -39
_diffrn_reflns_number 140364
_diffrn_reflns_theta_full 28.28
_diffrn_reflns_theta_max 28.28
_diffrn_reflns_theta_min 1.39
_diffrn_standards_number 0
_exptl_absorpt_coefficient_mu 0.756
_exptl_absorpt_correction_T_max 0.815
_exptl_absorpt_correction_T_min 0.739
_exptl_absorpt_correction_type multi-scan
_exptl_absorpt_process_details 'Apex2 v2008.2-4 (Bruker, 2008)'
_exptl_crystal_colour yellow
_exptl_crystal_density_diffrn 1.400
_exptl_crystal_density_method 'not measured'
_exptl_crystal_description block
_exptl_crystal_F_000 6096
_exptl_crystal_size_max 0.42
_exptl_crystal_size_mid 0.37
_exptl_crystal_size_min 0.27
_refine_diff_density_max 1.018
_refine_diff_density_min -0.417
_refine_diff_density_rms 0.067
_refine_ls_extinction_method none
_refine_ls_goodness_of_fit_ref 1.042
_refine_ls_hydrogen_treatment constr
_refine_ls_matrix_type full
_refine_ls_number_parameters 935
_refine_ls_number_reflns 17337
_refine_ls_number_restraints 0
_refine_ls_restrained_S_all 1.042
_refine_ls_R_factor_all 0.0536
_refine_ls_R_factor_gt 0.0369
_refine_ls_shift/su_max 0.003
_refine_ls_shift/su_mean 0.000
_refine_ls_structure_factor_coef Fsqd
_refine_ls_weighting_details 'calc w=1/[\s^2^(Fo^2^)+(0.0466P)^2^+12.6632P] where P=(Fo^2^+2Fc^2^)/3'
_refine_ls_weighting_scheme calc
_refine_ls_wR_factor_gt 0.0907
_refine_ls_wR_factor_ref 0.1025
_reflns_number_gt 13729
_reflns_number_total 17337
_reflns_threshold_expression I>2\s(I)
_cod_data_source_file c1dt10429b.txt
_cod_data_source_block 09mz289_0m
_cod_depositor_comments
;
The following automatic conversions were performed:

'_symmetry_cell_setting' value 'Orthorhombic' changed to
'orthorhombic' according to
/home/saulius/struct/CIF-dictionaries/cif_core.dic dictionary named
'cif_core.dic' version 2.4.1 from 2010-06-29.

Automatic conversion script
Id: cif_fix_values 1715 2011-07-08 13:25:40Z adriana 
;
_cod_original_cell_volume 13961.9(16)
_cod_original_sg_symbol_H-M Pbca
_cod_database_code 7016207

loop_
_symmetry_equiv_pos_as_xyz
'x, y, z'
'-x+1/2, -y, z+1/2'
'-x, y+1/2, -z+1/2'
'x+1/2, -y+1/2, -z'
'-x, -y, -z'
'x-1/2, y, -z-1/2'
'x, -y-1/2, z-1/2'
'-x-1/2, y-1/2, z'

loop_
_atom_site_label
_atom_site_type_symbol
_atom_site_fract_x
_atom_site_fract_y
_atom_site_fract_z
_atom_site_U_iso_or_equiv
_atom_site_adp_type
_atom_site_occupancy
_atom_site_symmetry_multiplicity
_atom_site_calc_flag
_atom_site_refinement_flags
_atom_site_disorder_assembly
_atom_site_disorder_group
B1 B 0.82299(8) 0.68981(11) 0.42037(7) 0.0197(4) Uani 1 1 d . . .
H1 H 0.7903 0.6643 0.4282 0.024 Uiso 1 1 calc R . .
B2 B 0.95993(8) 0.87932(11) 0.17957(7) 0.0188(4) Uani 1 1 d . . .
H2 H 0.9878 0.9110 0.1909 0.023 Uiso 1 1 calc R . .
C1 C 0.82078(8) 0.78932(10) 0.50983(6) 0.0231(4) Uani 1 1 d . . .
H1A H 0.8287 0.8253 0.4879 0.035 Uiso 1 1 calc R . .
H1B H 0.8263 0.8074 0.5401 0.035 Uiso 1 1 calc R . .
H1C H 0.7843 0.7749 0.5065 0.035 Uiso 1 1 calc R . .
C2 C 0.85647(7) 0.72787(9) 0.50217(6) 0.0189(3) Uani 1 1 d . . .
C3 C 0.91456(7) 0.64639(9) 0.51044(6) 0.0190(3) Uani 1 1 d . . .
C4 C 0.95739(7) 0.60272(10) 0.53083(6) 0.0203(4) Uani 1 1 d . . .
C5 C 1.00587(8) 0.63374(11) 0.54209(6) 0.0247(4) Uani 1 1 d . . .
H5 H 1.0112 0.6813 0.5363 0.030 Uiso 1 1 calc R . .
C6 C 1.04639(8) 0.59411(12) 0.56190(7) 0.0302(4) Uani 1 1 d . . .
H6 H 1.0791 0.6148 0.5687 0.036 Uiso 1 1 calc R . .
C7 C 1.03777(9) 0.52423(12) 0.57134(7) 0.0319(5) Uani 1 1 d . . .
H7 H 1.0643 0.4979 0.5855 0.038 Uiso 1 1 calc R . .
C8 C 0.98994(9) 0.49291(11) 0.55990(7) 0.0298(4) Uani 1 1 d . . .
H8 H 0.9845 0.4456 0.5664 0.036 Uiso 1 1 calc R . .
C9 C 0.94985(8) 0.53146(10) 0.53869(6) 0.0243(4) Uani 1 1 d . . .
H9 H 0.9183 0.5097 0.5299 0.029 Uiso 1 1 calc R . .
C10 C 0.70932(8) 0.76573(12) 0.42003(7) 0.0295(4) Uani 1 1 d . . .
H10A H 0.7096 0.7506 0.4513 0.044 Uiso 1 1 calc R . .
H10B H 0.7039 0.7259 0.4005 0.044 Uiso 1 1 calc R . .
H10C H 0.6810 0.7990 0.4155 0.044 Uiso 1 1 calc R . .
C11 C 0.76137(8) 0.79946(10) 0.40881(6) 0.0233(4) Uani 1 1 d . . .
C12 C 0.82013(8) 0.87558(10) 0.39382(6) 0.0225(4) Uani 1 1 d . . .
C13 C 0.84624(8) 0.94403(10) 0.38729(6) 0.0250(4) Uani 1 1 d . . .
C14 C 0.81586(9) 1.00144(11) 0.37325(7) 0.0327(5) Uani 1 1 d . . .
H14 H 0.7802 0.9953 0.3656 0.039 Uiso 1 1 calc R . .
C15 C 0.83858(11) 1.06763(12) 0.37062(8) 0.0393(5) Uani 1 1 d . . .
H15 H 0.8180 1.1057 0.3613 0.047 Uiso 1 1 calc R . .
C16 C 0.89134(11) 1.07759(12) 0.38161(8) 0.0395(5) Uani 1 1 d . . .
H16 H 0.9061 1.1224 0.3805 0.047 Uiso 1 1 calc R . .
C17 C 0.92251(10) 1.02076(12) 0.39433(8) 0.0380(5) Uani 1 1 d . . .
H17 H 0.9585 1.0272 0.4009 0.046 Uiso 1 1 calc R . .
C18 C 0.90011(9) 0.95399(11) 0.39738(8) 0.0324(5) Uani 1 1 d . . .
H18 H 0.9210 0.9159 0.4062 0.039 Uiso 1 1 calc R . .
C19 C 0.82177(9) 0.52874(11) 0.40256(8) 0.0301(4) Uani 1 1 d . . .
H19A H 0.8210 0.4840 0.3874 0.045 Uiso 1 1 calc R . .
H19B H 0.7859 0.5450 0.4072 0.045 Uiso 1 1 calc R . .
H19C H 0.8393 0.5240 0.4315 0.045 Uiso 1 1 calc R . .
C20 C 0.85118(8) 0.58021(10) 0.37394(6) 0.0224(4) Uani 1 1 d . . .
C21 C 0.90403(7) 0.62525(10) 0.32616(6) 0.0207(4) Uani 1 1 d . . .
C22 C 0.93968(8) 0.63199(10) 0.28638(6) 0.0222(4) Uani 1 1 d . . .
C23 C 0.93266(9) 0.58463(11) 0.25025(7) 0.0276(4) Uani 1 1 d . . .
H23 H 0.9061 0.5506 0.2518 0.033 Uiso 1 1 calc R . .
C24 C 0.96540(10) 0.58850(12) 0.21212(7) 0.0339(5) Uani 1 1 d . . .
H24 H 0.9607 0.5571 0.1881 0.041 Uiso 1 1 calc R . .
C25 C 1.00509(9) 0.63906(12) 0.20981(7) 0.0336(5) Uani 1 1 d . . .
H25 H 1.0269 0.6417 0.1842 0.040 Uiso 1 1 calc R . .
C26 C 1.01236(8) 0.68566(11) 0.24556(7) 0.0302(4) Uani 1 1 d . . .
H26 H 1.0390 0.7196 0.2439 0.036 Uiso 1 1 calc R . .
C27 C 0.97998(8) 0.68189(10) 0.28388(7) 0.0245(4) Uani 1 1 d . . .
H27 H 0.9853 0.7129 0.3080 0.029 Uiso 1 1 calc R . .
C28 C 1.01336(8) 0.79012(10) 0.39721(6) 0.0239(4) Uani 1 1 d . . .
C29 C 1.06068(8) 0.83040(11) 0.40013(7) 0.0300(4) Uani 1 1 d . . .
H29 H 1.0619 0.8745 0.3864 0.036 Uiso 1 1 calc R . .
C30 C 1.10490(9) 0.80579(12) 0.42280(8) 0.0323(5) Uani 1 1 d . . .
H30 H 1.1360 0.8323 0.4241 0.039 Uiso 1 1 calc R . .
C31 C 1.10206(8) 0.74025(11) 0.44385(7) 0.0278(4) Uani 1 1 d . . .
C32 C 1.05640(9) 0.69992(11) 0.44214(7) 0.0288(4) Uani 1 1 d . . .
H32 H 1.0554 0.6563 0.4565 0.035 Uiso 1 1 calc R . .
C33 C 1.01220(8) 0.72439(11) 0.41901(7) 0.0270(4) Uani 1 1 d . . .
H33 H 0.9814 0.6971 0.4179 0.032 Uiso 1 1 calc R . .
C34 C 0.95066(10) 1.04181(11) 0.17549(9) 0.0380(5) Uani 1 1 d . . .
H34A H 0.9418 1.0894 0.1676 0.057 Uiso 1 1 calc R . .
H34B H 0.9871 1.0326 0.1676 0.057 Uiso 1 1 calc R . .
H34C H 0.9459 1.0350 0.2077 0.057 Uiso 1 1 calc R . .
C35 C 0.91524(8) 0.99279(10) 0.15004(7) 0.0246(4) Uani 1 1 d . . .
C36 C 0.85547(7) 0.95267(9) 0.10642(6) 0.0198(3) Uani 1 1 d . . .
C37 C 0.81215(7) 0.95377(10) 0.07219(6) 0.0212(4) Uani 1 1 d . . .
C38 C 0.80314(9) 1.01743(11) 0.04941(7) 0.0288(4) Uani 1 1 d . . .
H38 H 0.8238 1.0565 0.0565 0.035 Uiso 1 1 calc R . .
C39 C 0.76380(9) 1.02273(12) 0.01642(8) 0.0353(5) Uani 1 1 d . . .
H39 H 0.7583 1.0651 0.0013 0.042 Uiso 1 1 calc R . .
C40 C 0.73278(9) 0.96493(13) 0.00606(8) 0.0362(5) Uani 1 1 d . . .
H40 H 0.7061 0.9685 -0.0159 0.043 Uiso 1 1 calc R . .
C41 C 0.74129(8) 0.90159(12) 0.02826(7) 0.0316(5) Uani 1 1 d . . .
H41 H 0.7205 0.8627 0.0209 0.038 Uiso 1 1 calc R . .
C42 C 0.78074(8) 0.89579(11) 0.06144(7) 0.0249(4) Uani 1 1 d . . .
H42 H 0.7861 0.8532 0.0764 0.030 Uiso 1 1 calc R . .
C43 C 1.08245(8) 0.84049(13) 0.17229(8) 0.0336(5) Uani 1 1 d . . .
H43A H 1.0799 0.8326 0.2046 0.050 Uiso 1 1 calc R . .
H43B H 1.0796 0.8899 0.1661 0.050 Uiso 1 1 calc R . .
H43C H 1.1161 0.8234 0.1614 0.050 Uiso 1 1 calc R . .
C44 C 1.03846(8) 0.80253(11) 0.14866(7) 0.0251(4) Uani 1 1 d . . .
C45 C 0.99527(8) 0.72982(10) 0.10891(6) 0.0243(4) Uani 1 1 d . . .
C46 C 0.98074(9) 0.67169(11) 0.07784(7) 0.0288(4) Uani 1 1 d . . .
C47 C 1.01208(11) 0.65796(12) 0.03928(8) 0.0414(6) Uani 1 1 d . . .
H47 H 1.0432 0.6834 0.0341 0.050 Uiso 1 1 calc R . .
C48 C 0.99619(14) 0.60591(14) 0.00892(8) 0.0548(8) Uani 1 1 d . . .
H48 H 1.0165 0.5971 -0.0170 0.066 Uiso 1 1 calc R . .
C49 C 0.95073(14) 0.56732(14) 0.01692(9) 0.0541(8) Uani 1 1 d . . .
H49 H 0.9407 0.5324 -0.0036 0.065 Uiso 1 1 calc R . .
C50 C 0.91989(12) 0.58004(13) 0.05524(9) 0.0442(6) Uani 1 1 d . . .
H50 H 0.8893 0.5536 0.0606 0.053 Uiso 1 1 calc R . .
C51 C 0.93499(9) 0.63264(11) 0.08560(8) 0.0323(5) Uani 1 1 d . . .
H51 H 0.9143 0.6416 0.1113 0.039 Uiso 1 1 calc R . .
C52 C 0.98226(9) 0.89781(12) 0.28629(7) 0.0317(5) Uani 1 1 d . . .
H52A H 1.0132 0.8685 0.2898 0.048 Uiso 1 1 calc R . .
H52B H 0.9714 0.9151 0.3156 0.048 Uiso 1 1 calc R . .
H52C H 0.9907 0.9367 0.2667 0.048 Uiso 1 1 calc R . .
C53 C 0.93815(7) 0.85597(10) 0.26573(6) 0.0204(4) Uani 1 1 d . . .
C54 C 0.86985(7) 0.79011(9) 0.25529(6) 0.0180(3) Uani 1 1 d . . .
C55 C 0.82176(7) 0.74800(10) 0.26395(6) 0.0203(4) Uani 1 1 d . . .
C56 C 0.78240(8) 0.77271(12) 0.29317(7) 0.0287(4) Uani 1 1 d . . .
H56 H 0.7877 0.8142 0.3094 0.034 Uiso 1 1 calc R . .
C57 C 0.73498(9) 0.73536(16) 0.29819(8) 0.0422(6) Uani 1 1 d . . .
H57 H 0.7082 0.7526 0.3171 0.051 Uiso 1 1 calc R . .
C58 C 0.72771(10) 0.67306(15) 0.27515(8) 0.0428(6) Uani 1 1 d . . .
H58 H 0.6961 0.6481 0.2787 0.051 Uiso 1 1 calc R . .
C59 C 0.76717(10) 0.64744(12) 0.24668(8) 0.0370(5) Uani 1 1 d . . .
H59 H 0.7624 0.6048 0.2317 0.044 Uiso 1 1 calc R . .
C60 C 0.81379(9) 0.68522(10) 0.24041(7) 0.0276(4) Uani 1 1 d . . .
H60 H 0.8398 0.6687 0.2205 0.033 Uiso 1 1 calc R . .
C61 C 0.78403(8) 0.73033(10) 0.13327(6) 0.0209(4) Uani 1 1 d . . .
C62 C 0.74619(8) 0.67616(10) 0.12588(6) 0.0250(4) Uani 1 1 d . . .
H62 H 0.7561 0.6364 0.1094 0.030 Uiso 1 1 calc R . .
C63 C 0.69515(8) 0.68138(11) 0.14267(7) 0.0277(4) Uani 1 1 d . . .
H63 H 0.6704 0.6460 0.1372 0.033 Uiso 1 1 calc R . .
C64 C 0.68101(8) 0.74064(11) 0.16806(7) 0.0262(4) Uani 1 1 d . . .
C65 C 0.71746(8) 0.79391(10) 0.17683(7) 0.0241(4) Uani 1 1 d . . .
H65 H 0.7077 0.8326 0.1944 0.029 Uiso 1 1 calc R . .
C66 C 0.76828(8) 0.78883(10) 0.15931(6) 0.0209(4) Uani 1 1 d . . .
H66 H 0.7926 0.8248 0.1648 0.025 Uiso 1 1 calc R . .
C67 C 0.75126(12) 0.98382(13) 0.18375(9) 0.0466(6) Uani 1 1 d . . .
H67 H 0.7604 0.9965 0.1541 0.056 Uiso 1 1 calc R . .
C68 C 0.79136(14) 0.97430(15) 0.21669(10) 0.0574(8) Uani 1 1 d . . .
H68 H 0.8269 0.9806 0.2085 0.069 Uiso 1 1 calc R . .
C69 C 0.77906(15) 0.95606(17) 0.26007(11) 0.0620(8) Uani 1 1 d . . .
H69 H 0.8057 0.9496 0.2817 0.074 Uiso 1 1 calc R . .
C70 C 0.72610(14) 0.94724(15) 0.27145(11) 0.0590(8) Uani 1 1 d . . .
H70 H 0.7176 0.9353 0.3014 0.071 Uiso 1 1 calc R . .
C71 C 0.68586(14) 0.95525(14) 0.24078(11) 0.0582(8) Uani 1 1 d . . .
H71 H 0.6506 0.9483 0.2495 0.070 Uiso 1 1 calc R . .
C72 C 0.69850(13) 0.97443(15) 0.19511(12) 0.0587(8) Uani 1 1 d . . .
C73 C 0.65661(18) 0.9833(2) 0.16043(16) 0.0976(15) Uani 1 1 d . . .
H73A H 0.6474 1.0321 0.1580 0.146 Uiso 1 1 calc R . .
H73B H 0.6257 0.9567 0.1692 0.146 Uiso 1 1 calc R . .
H73C H 0.6694 0.9667 0.1315 0.146 Uiso 1 1 calc R . .
N1 N 0.89761(6) 0.63873(8) 0.46822(5) 0.0211(3) Uani 1 1 d . . .
N2 N 0.86035(6) 0.69180(8) 0.46306(5) 0.0194(3) Uani 1 1 d . . .
N3 N 0.89015(6) 0.70074(8) 0.53336(5) 0.0185(3) Uani 1 1 d . . .
N4 N 0.84669(6) 0.81457(8) 0.39520(5) 0.0201(3) Uani 1 1 d . . .
N5 N 0.80823(6) 0.76535(8) 0.40548(5) 0.0195(3) Uani 1 1 d . . .
N6 N 0.76730(7) 0.86818(9) 0.40148(5) 0.0254(3) Uani 1 1 d . . .
N7 N 0.88804(6) 0.67919(8) 0.35197(5) 0.0197(3) Uani 1 1 d . . .
N8 N 0.85267(6) 0.64959(8) 0.38231(5) 0.0196(3) Uani 1 1 d . . .
N9 N 0.88227(6) 0.56330(8) 0.33859(6) 0.0231(3) Uani 1 1 d . . .
N10 N 1.14792(8) 0.71360(10) 0.46838(6) 0.0334(4) Uani 1 1 d . . .
N11 N 0.92030(6) 0.92241(8) 0.15018(5) 0.0186(3) Uani 1 1 d . . .
N12 N 0.88093(6) 0.89574(8) 0.12194(5) 0.0175(3) Uani 1 1 d . . .
N13 N 0.87523(7) 1.01336(9) 0.12357(6) 0.0255(3) Uani 1 1 d . . .
N14 N 0.98643(6) 0.81986(8) 0.15193(5) 0.0197(3) Uani 1 1 d . . .
N15 N 0.95829(6) 0.77257(8) 0.12613(5) 0.0200(3) Uani 1 1 d . . .
N16 N 1.04528(7) 0.74656(9) 0.12178(6) 0.0276(4) Uani 1 1 d . . .
N17 N 0.88624(6) 0.80552(8) 0.21382(5) 0.0194(3) Uani 1 1 d . . .
N18 N 0.92991(6) 0.84793(8) 0.22089(5) 0.0190(3) Uani 1 1 d . . .
N19 N 0.90068(6) 0.82016(8) 0.28892(5) 0.0191(3) Uani 1 1 d . . .
N20 N 0.62733(7) 0.74758(11) 0.18532(7) 0.0340(4) Uani 1 1 d . . .
O1 O 0.97285(6) 0.81604(8) 0.37464(5) 0.0291(3) Uani 1 1 d . . .
O2 O 1.18963(6) 0.74779(10) 0.46733(6) 0.0450(4) Uani 1 1 d . . .
O3 O 1.14374(7) 0.65810(9) 0.48958(6) 0.0451(4) Uani 1 1 d . . .
O4 O 0.83228(5) 0.72358(7) 0.11616(4) 0.0227(3) Uani 1 1 d . . .
O5 O 0.59402(7) 0.70305(10) 0.17437(7) 0.0465(4) Uani 1 1 d . . .
O6 O 0.61615(7) 0.79840(10) 0.20983(7) 0.0442(4) Uani 1 1 d . . .
Zn1 Zn 0.906370(8) 0.782264(11) 0.353214(7) 0.01798(5) Uani 1 1 d . . .
Zn2 Zn 0.884206(8) 0.793145(11) 0.103216(7) 0.01767(5) Uani 1 1 d . . .

loop_
_atom_site_aniso_label
_atom_site_aniso_U_11
_atom_site_aniso_U_22
_atom_site_aniso_U_33
_atom_site_aniso_U_23
_atom_site_aniso_U_13
_atom_site_aniso_U_12
B1 0.0195(9) 0.0242(10) 0.0154(9) 0.0005(7) -0.0002(7) 0.0000(8)
B2 0.0205(10) 0.0215(9) 0.0143(9) 0.0004(7) -0.0022(7) -0.0015(8)
C1 0.0296(10) 0.0227(9) 0.0171(8) 0.0005(7) -0.0015(7) 0.0058(7)
C2 0.0202(8) 0.0207(8) 0.0157(8) 0.0018(6) 0.0013(7) -0.0003(7)
C3 0.0201(9) 0.0203(8) 0.0166(8) 0.0008(6) 0.0025(6) -0.0005(7)
C4 0.0221(9) 0.0261(9) 0.0128(8) -0.0007(7) 0.0017(6) 0.0053(7)
C5 0.0267(10) 0.0272(10) 0.0202(9) -0.0042(7) 0.0006(7) 0.0018(8)
C6 0.0250(10) 0.0419(12) 0.0236(10) -0.0077(9) -0.0025(8) 0.0056(9)
C7 0.0325(11) 0.0382(12) 0.0249(10) -0.0011(8) -0.0025(8) 0.0150(9)
C8 0.0383(12) 0.0258(10) 0.0254(10) 0.0018(8) 0.0032(9) 0.0086(9)
C9 0.0270(10) 0.0265(9) 0.0193(9) -0.0019(7) 0.0022(7) 0.0033(8)
C10 0.0222(10) 0.0396(12) 0.0265(10) 0.0028(9) 0.0019(8) 0.0019(8)
C11 0.0245(9) 0.0295(10) 0.0158(8) 0.0006(7) -0.0001(7) 0.0039(8)
C12 0.0288(10) 0.0252(9) 0.0134(8) 0.0008(7) 0.0003(7) 0.0032(7)
C13 0.0330(10) 0.0238(9) 0.0183(9) -0.0005(7) 0.0045(8) 0.0019(8)
C14 0.0366(12) 0.0302(11) 0.0313(11) 0.0026(9) 0.0017(9) 0.0057(9)
C15 0.0528(15) 0.0257(11) 0.0393(13) 0.0057(9) 0.0047(11) 0.0076(10)
C16 0.0550(15) 0.0254(11) 0.0382(12) 0.0014(9) 0.0093(11) -0.0063(10)
C17 0.0393(13) 0.0327(12) 0.0421(13) -0.0045(10) 0.0028(10) -0.0073(10)
C18 0.0388(12) 0.0260(10) 0.0323(11) -0.0025(8) 0.0004(9) 0.0005(9)
C19 0.0287(10) 0.0258(10) 0.0360(11) 0.0016(8) 0.0026(9) -0.0042(8)
C20 0.0226(9) 0.0231(9) 0.0215(9) 0.0001(7) -0.0047(7) -0.0014(7)
C21 0.0213(9) 0.0232(9) 0.0177(8) -0.0003(7) -0.0052(7) 0.0030(7)
C22 0.0235(9) 0.0250(9) 0.0182(8) 0.0009(7) -0.0015(7) 0.0071(7)
C23 0.0336(11) 0.0275(10) 0.0216(9) -0.0012(8) -0.0004(8) 0.0048(8)
C24 0.0460(13) 0.0359(11) 0.0197(10) -0.0037(8) 0.0002(9) 0.0129(10)
C25 0.0400(12) 0.0389(12) 0.0219(10) 0.0069(9) 0.0086(9) 0.0128(10)
C26 0.0275(10) 0.0312(10) 0.0317(11) 0.0080(9) 0.0043(8) 0.0067(8)
C27 0.0242(9) 0.0248(9) 0.0245(9) 0.0014(7) 0.0001(7) 0.0074(7)
C28 0.0225(9) 0.0282(10) 0.0208(9) -0.0005(7) -0.0022(7) -0.0013(7)
C29 0.0289(10) 0.0296(10) 0.0314(11) 0.0067(8) -0.0059(8) -0.0052(8)
C30 0.0261(10) 0.0375(12) 0.0334(11) 0.0017(9) -0.0055(9) -0.0069(9)
C31 0.0267(10) 0.0332(11) 0.0234(10) -0.0030(8) -0.0053(8) 0.0033(8)
C32 0.0351(11) 0.0278(10) 0.0235(10) 0.0021(8) -0.0058(8) -0.0015(8)
C33 0.0261(10) 0.0310(10) 0.0240(9) 0.0010(8) -0.0039(8) -0.0056(8)
C34 0.0472(14) 0.0225(10) 0.0443(13) -0.0065(9) -0.0196(11) -0.0016(9)
C35 0.0298(10) 0.0203(9) 0.0237(9) -0.0030(7) -0.0028(8) -0.0008(7)
C36 0.0225(9) 0.0203(8) 0.0165(8) -0.0013(7) 0.0007(7) 0.0016(7)
C37 0.0211(9) 0.0252(9) 0.0175(8) -0.0016(7) 0.0007(7) 0.0032(7)
C38 0.0307(11) 0.0265(10) 0.0293(10) 0.0010(8) -0.0025(8) 0.0047(8)
C39 0.0376(12) 0.0374(12) 0.0308(11) 0.0063(9) -0.0059(9) 0.0114(10)
C40 0.0292(11) 0.0520(14) 0.0276(11) -0.0022(10) -0.0080(9) 0.0088(10)
C41 0.0245(10) 0.0406(12) 0.0296(11) -0.0054(9) -0.0046(8) -0.0010(9)
C42 0.0245(10) 0.0283(10) 0.0219(9) -0.0013(8) 0.0010(7) 0.0008(8)
C43 0.0215(10) 0.0429(12) 0.0363(12) 0.0052(10) -0.0022(8) 0.0020(9)
C44 0.0233(9) 0.0299(10) 0.0221(9) 0.0068(7) 0.0009(7) 0.0033(8)
C45 0.0315(10) 0.0235(9) 0.0179(9) 0.0046(7) 0.0044(7) 0.0077(8)
C46 0.0408(12) 0.0242(10) 0.0215(9) 0.0003(8) 0.0010(8) 0.0129(8)
C47 0.0632(16) 0.0309(11) 0.0300(11) 0.0039(9) 0.0148(11) 0.0149(11)
C48 0.100(2) 0.0379(14) 0.0267(12) -0.0021(10) 0.0142(14) 0.0242(15)
C49 0.097(2) 0.0327(13) 0.0331(13) -0.0124(10) -0.0105(14) 0.0162(14)
C50 0.0597(16) 0.0310(12) 0.0420(14) -0.0080(10) -0.0099(12) 0.0075(11)
C51 0.0428(12) 0.0250(10) 0.0292(11) -0.0049(8) -0.0032(9) 0.0098(9)
C52 0.0379(12) 0.0380(11) 0.0192(9) 0.0003(8) -0.0029(8) -0.0168(9)
C53 0.0240(9) 0.0208(8) 0.0165(8) -0.0006(7) 0.0000(7) -0.0013(7)
C54 0.0184(8) 0.0182(8) 0.0174(8) -0.0019(6) -0.0004(6) 0.0031(6)
C55 0.0225(9) 0.0232(9) 0.0151(8) 0.0044(7) -0.0042(7) -0.0004(7)
C56 0.0229(10) 0.0434(12) 0.0200(9) -0.0041(8) -0.0006(7) -0.0020(8)
C57 0.0254(11) 0.0772(18) 0.0241(11) -0.0015(11) 0.0038(8) -0.0098(11)
C58 0.0370(13) 0.0585(16) 0.0328(12) 0.0126(11) -0.0041(10) -0.0239(12)
C59 0.0441(13) 0.0284(11) 0.0384(12) 0.0079(9) -0.0115(10) -0.0112(10)
C60 0.0318(11) 0.0238(9) 0.0273(10) 0.0020(8) -0.0038(8) -0.0001(8)
C61 0.0259(9) 0.0229(9) 0.0140(8) 0.0019(7) -0.0001(7) -0.0029(7)
C62 0.0307(10) 0.0231(9) 0.0211(9) -0.0032(7) 0.0013(8) -0.0056(8)
C63 0.0299(10) 0.0284(10) 0.0249(10) -0.0011(8) -0.0007(8) -0.0102(8)
C64 0.0224(9) 0.0312(10) 0.0250(10) 0.0010(8) 0.0014(8) -0.0035(8)
C65 0.0271(10) 0.0241(9) 0.0212(9) -0.0026(7) 0.0001(7) -0.0026(8)
C66 0.0232(9) 0.0206(8) 0.0189(8) -0.0006(7) -0.0012(7) -0.0045(7)
C67 0.0657(18) 0.0370(13) 0.0370(13) -0.0045(10) 0.0113(12) 0.0151(12)
C68 0.072(2) 0.0465(16) 0.0542(17) -0.0044(13) 0.0163(15) 0.0178(14)
C69 0.079(2) 0.0585(18) 0.0483(17) -0.0019(14) 0.0046(16) 0.0225(16)
C70 0.076(2) 0.0443(15) 0.0570(18) 0.0014(13) 0.0234(16) 0.0165(15)
C71 0.075(2) 0.0313(13) 0.068(2) -0.0058(13) 0.0255(17) 0.0079(13)
C72 0.067(2) 0.0382(14) 0.071(2) -0.0167(14) -0.0008(16) 0.0137(13)
C73 0.100(3) 0.089(3) 0.104(3) -0.035(3) -0.032(3) 0.025(3)
N1 0.0232(8) 0.0226(8) 0.0174(7) 0.0014(6) 0.0005(6) 0.0046(6)
N2 0.0216(8) 0.0205(7) 0.0159(7) 0.0008(6) 0.0013(6) 0.0025(6)
N3 0.0202(7) 0.0192(7) 0.0159(7) 0.0018(6) 0.0008(6) 0.0012(6)
N4 0.0237(8) 0.0224(7) 0.0142(7) 0.0007(6) 0.0011(6) 0.0010(6)
N5 0.0192(7) 0.0241(8) 0.0153(7) 0.0009(6) -0.0001(6) -0.0004(6)
N6 0.0278(9) 0.0282(8) 0.0203(8) 0.0005(6) 0.0020(6) 0.0049(7)
N7 0.0203(7) 0.0238(8) 0.0151(7) 0.0013(6) -0.0013(6) 0.0009(6)
N8 0.0209(7) 0.0223(8) 0.0156(7) 0.0008(6) -0.0019(6) -0.0009(6)
N9 0.0244(8) 0.0229(8) 0.0221(8) -0.0011(6) -0.0039(6) -0.0002(6)
N10 0.0349(10) 0.0371(10) 0.0283(9) -0.0067(8) -0.0096(8) 0.0062(8)
N11 0.0217(7) 0.0190(7) 0.0150(7) -0.0025(6) -0.0017(6) -0.0014(6)
N12 0.0186(7) 0.0201(7) 0.0138(7) -0.0014(6) -0.0003(5) -0.0010(6)
N13 0.0314(9) 0.0200(8) 0.0252(8) -0.0029(6) -0.0045(7) 0.0014(7)
N14 0.0206(7) 0.0231(7) 0.0155(7) 0.0024(6) 0.0003(6) 0.0004(6)
N15 0.0235(8) 0.0215(7) 0.0150(7) 0.0004(6) 0.0014(6) 0.0023(6)
N16 0.0268(9) 0.0311(9) 0.0251(8) 0.0063(7) 0.0035(7) 0.0080(7)
N17 0.0187(7) 0.0220(7) 0.0175(7) -0.0002(6) -0.0003(6) -0.0020(6)
N18 0.0203(7) 0.0212(7) 0.0156(7) -0.0006(6) -0.0011(6) -0.0022(6)
N19 0.0217(7) 0.0198(7) 0.0158(7) -0.0012(6) -0.0008(6) -0.0008(6)
N20 0.0277(9) 0.0392(10) 0.0352(10) -0.0037(8) 0.0044(8) -0.0049(8)
O1 0.0241(7) 0.0297(7) 0.0336(8) 0.0033(6) -0.0084(6) -0.0031(6)
O2 0.0288(8) 0.0621(11) 0.0440(10) -0.0021(9) -0.0122(7) 0.0011(8)
O3 0.0556(11) 0.0330(9) 0.0466(10) 0.0007(8) -0.0219(9) 0.0087(8)
O4 0.0259(7) 0.0216(6) 0.0206(6) -0.0025(5) 0.0051(5) -0.0046(5)
O5 0.0299(9) 0.0483(10) 0.0612(12) -0.0081(9) 0.0078(8) -0.0137(8)
O6 0.0320(9) 0.0499(10) 0.0506(11) -0.0154(8) 0.0126(8) -0.0038(8)
Zn1 0.01896(10) 0.02075(10) 0.01422(10) 0.00051(7) -0.00069(8) 0.00025(8)
Zn2 0.02015(11) 0.01787(10) 0.01500(10) -0.00083(7) 0.00119(8) -0.00080(8)

loop_
_atom_type_symbol
_atom_type_description
_atom_type_scat_dispersion_real
_atom_type_scat_dispersion_imag
_atom_type_scat_source
C C 0.0033 0.0016 'International Tables Vol C Tables 4.2.6.8 and 6.1.1.4'
H H 0.0000 0.0000 'International Tables Vol C Tables 4.2.6.8 and 6.1.1.4'
B B 0.0013 0.0007 'International Tables Vol C Tables 4.2.6.8 and 6.1.1.4'
N N 0.0061 0.0033 'International Tables Vol C Tables 4.2.6.8 and 6.1.1.4'
O O 0.0106 0.0060 'International Tables Vol C Tables 4.2.6.8 and 6.1.1.4'
Zn Zn 0.2839 1.4301 'International Tables Vol C Tables 4.2.6.8 and 6.1.1.4'

loop_
_geom_angle_atom_site_label_1
_geom_angle_atom_site_label_2
_geom_angle_atom_site_label_3
_geom_angle
_geom_angle_site_symmetry_1
_geom_angle_site_symmetry_3
_geom_angle_publ_flag
N8 B1 N5 111.85(15) . . ?
N8 B1 N2 107.49(15) . . ?
N5 B1 N2 110.28(15) . . ?
N8 B1 H1 109.1 . . ?
N5 B1 H1 109.1 . . ?
N2 B1 H1 109.1 . . ?
N14 B2 N18 109.76(15) . . ?
N14 B2 N11 111.89(14) . . ?
N18 B2 N11 109.08(15) . . ?
N14 B2 H2 108.7 . . ?
N18 B2 H2 108.7 . . ?
N11 B2 H2 108.7 . . ?
C2 C1 H1A 109.5 . . ?
C2 C1 H1B 109.5 . . ?
H1A C1 H1B 109.5 . . ?
C2 C1 H1C 109.5 . . ?
H1A C1 H1C 109.5 . . ?
H1B C1 H1C 109.5 . . ?
N2 C2 N3 109.76(16) . . ?
N2 C2 C1 125.08(16) . . ?
N3 C2 C1 125.15(16) . . ?
N1 C3 N3 113.44(16) . . ?
N1 C3 C4 123.39(16) . . ?
N3 C3 C4 123.12(16) . . ?
C9 C4 C5 119.60(18) . . ?
C9 C4 C3 120.99(17) . . ?
C5 C4 C3 119.41(17) . . ?
C4 C5 C6 120.49(19) . . ?
C4 C5 H5 119.8 . . ?
C6 C5 H5 119.8 . . ?
C7 C6 C5 119.5(2) . . ?
C7 C6 H6 120.2 . . ?
C5 C6 H6 120.2 . . ?
C6 C7 C8 120.32(19) . . ?
C6 C7 H7 119.8 . . ?
C8 C7 H7 119.8 . . ?
C7 C8 C9 120.6(2) . . ?
C7 C8 H8 119.7 . . ?
C9 C8 H8 119.7 . . ?
C4 C9 C8 119.37(19) . . ?
C4 C9 H9 120.3 . . ?
C8 C9 H9 120.3 . . ?
C11 C10 H10A 109.5 . . ?
C11 C10 H10B 109.5 . . ?
H10A C10 H10B 109.5 . . ?
C11 C10 H10C 109.5 . . ?
H10A C10 H10C 109.5 . . ?
H10B C10 H10C 109.5 . . ?
N6 C11 N5 111.31(17) . . ?
N6 C11 C10 123.71(18) . . ?
N5 C11 C10 124.97(18) . . ?
N4 C12 N6 113.11(17) . . ?
N4 C12 C13 123.37(18) . . ?
N6 C12 C13 123.42(17) . . ?
C14 C13 C18 119.0(2) . . ?
C14 C13 C12 119.26(19) . . ?
C18 C13 C12 121.59(18) . . ?
C15 C14 C13 120.3(2) . . ?
C15 C14 H14 119.9 . . ?
C13 C14 H14 119.9 . . ?
C16 C15 C14 120.6(2) . . ?
C16 C15 H15 119.7 . . ?
C14 C15 H15 119.7 . . ?
C15 C16 C17 119.9(2) . . ?
C15 C16 H16 120.0 . . ?
C17 C16 H16 120.0 . . ?
C16 C17 C18 120.1(2) . . ?
C16 C17 H17 120.0 . . ?
C18 C17 H17 120.0 . . ?
C17 C18 C13 120.1(2) . . ?
C17 C18 H18 120.0 . . ?
C13 C18 H18 120.0 . . ?
C20 C19 H19A 109.5 . . ?
C20 C19 H19B 109.5 . . ?
H19A C19 H19B 109.5 . . ?
C20 C19 H19C 109.5 . . ?
H19A C19 H19C 109.5 . . ?
H19B C19 H19C 109.5 . . ?
N9 C20 N8 111.22(17) . . ?
N9 C20 C19 124.68(18) . . ?
N8 C20 C19 123.97(18) . . ?
N7 C21 N9 113.37(17) . . ?
N7 C21 C22 124.23(17) . . ?
N9 C21 C22 122.32(17) . . ?
C27 C22 C23 119.42(18) . . ?
C27 C22 C21 122.85(17) . . ?
C23 C22 C21 117.72(18) . . ?
C24 C23 C22 120.0(2) . . ?
C24 C23 H23 120.0 . . ?
C22 C23 H23 120.0 . . ?
C25 C24 C23 120.1(2) . . ?
C25 C24 H24 120.0 . . ?
C23 C24 H24 120.0 . . ?
C26 C25 C24 120.1(2) . . ?
C26 C25 H25 119.9 . . ?
C24 C25 H25 119.9 . . ?
C25 C26 C27 120.1(2) . . ?
C25 C26 H26 119.9 . . ?
C27 C26 H26 119.9 . . ?
C26 C27 C22 120.28(19) . . ?
C26 C27 H27 119.9 . . ?
C22 C27 H27 119.9 . . ?
O1 C28 C33 123.30(18) . . ?
O1 C28 C29 118.54(18) . . ?
C33 C28 C29 118.16(18) . . ?
C30 C29 C28 121.43(19) . . ?
C30 C29 H29 119.3 . . ?
C28 C29 H29 119.3 . . ?
C29 C30 C31 118.5(2) . . ?
C29 C30 H30 120.7 . . ?
C31 C30 H30 120.7 . . ?
C32 C31 C30 121.62(19) . . ?
C32 C31 N10 118.88(19) . . ?
C30 C31 N10 119.50(19) . . ?
C31 C32 C33 119.82(19) . . ?
C31 C32 H32 120.1 . . ?
C33 C32 H32 120.1 . . ?
C32 C33 C28 120.45(19) . . ?
C32 C33 H33 119.8 . . ?
C28 C33 H33 119.8 . . ?
C35 C34 H34A 109.5 . . ?
C35 C34 H34B 109.5 . . ?
H34A C34 H34B 109.5 . . ?
C35 C34 H34C 109.5 . . ?
H34A C34 H34C 109.5 . . ?
H34B C34 H34C 109.5 . . ?
N13 C35 N11 111.50(17) . . ?
N13 C35 C34 124.03(18) . . ?
N11 C35 C34 124.46(18) . . ?
N12 C36 N13 112.94(16) . . ?
N12 C36 C37 126.38(16) . . ?
N13 C36 C37 120.59(16) . . ?
C42 C37 C38 119.07(18) . . ?
C42 C37 C36 123.94(17) . . ?
C38 C37 C36 116.99(17) . . ?
C39 C38 C37 120.7(2) . . ?
C39 C38 H38 119.7 . . ?
C37 C38 H38 119.7 . . ?
C40 C39 C38 119.8(2) . . ?
C40 C39 H39 120.1 . . ?
C38 C39 H39 120.1 . . ?
C39 C40 C41 120.2(2) . . ?
C39 C40 H40 119.9 . . ?
C41 C40 H40 119.9 . . ?
C40 C41 C42 120.4(2) . . ?
C40 C41 H41 119.8 . . ?
C42 C41 H41 119.8 . . ?
C41 C42 C37 119.87(19) . . ?
C41 C42 H42 120.1 . . ?
C37 C42 H42 120.1 . . ?
C44 C43 H43A 109.5 . . ?
C44 C43 H43B 109.5 . . ?
H43A C43 H43B 109.5 . . ?
C44 C43 H43C 109.5 . . ?
H43A C43 H43C 109.5 . . ?
H43B C43 H43C 109.5 . . ?
N16 C44 N14 111.14(18) . . ?
N16 C44 C43 124.44(18) . . ?
N14 C44 C43 124.42(19) . . ?
N15 C45 N16 113.44(18) . . ?
N15 C45 C46 121.20(19) . . ?
N16 C45 C46 125.34(18) . . ?
C51 C46 C47 119.8(2) . . ?
C51 C46 C45 120.28(18) . . ?
C47 C46 C45 119.8(2) . . ?
C48 C47 C46 119.2(3) . . ?
C48 C47 H47 120.4 . . ?
C46 C47 H47 120.4 . . ?
C49 C48 C47 120.6(2) . . ?
C49 C48 H48 119.7 . . ?
C47 C48 H48 119.7 . . ?
C48 C49 C50 120.5(2) . . ?
C48 C49 H49 119.7 . . ?
C50 C49 H49 119.7 . . ?
C49 C50 C51 119.4(3) . . ?
C49 C50 H50 120.3 . . ?
C51 C50 H50 120.3 . . ?
C46 C51 C50 120.4(2) . . ?
C46 C51 H51 119.8 . . ?
C50 C51 H51 119.8 . . ?
C53 C52 H52A 109.5 . . ?
C53 C52 H52B 109.5 . . ?
H52A C52 H52B 109.5 . . ?
C53 C52 H52C 109.5 . . ?
H52A C52 H52C 109.5 . . ?
H52B C52 H52C 109.5 . . ?
N18 C53 N19 109.26(16) . . ?
N18 C53 C52 124.91(17) . . ?
N19 C53 C52 125.83(16) . . ?
N17 C54 N19 113.13(16) . . ?
N17 C54 C55 122.49(16) . . ?
N19 C54 C55 124.31(16) . . ?
C56 C55 C60 119.55(18) . . ?
C56 C55 C54 120.35(17) . . ?
C60 C55 C54 119.95(17) . . ?
C55 C56 C57 120.0(2) . . ?
C55 C56 H56 120.0 . . ?
C57 C56 H56 120.0 . . ?
C58 C57 C56 120.0(2) . . ?
C58 C57 H57 120.0 . . ?
C56 C57 H57 120.0 . . ?
C57 C58 C59 120.3(2) . . ?
C57 C58 H58 119.9 . . ?
C59 C58 H58 119.9 . . ?
C58 C59 C60 120.1(2) . . ?
C58 C59 H59 119.9 . . ?
C60 C59 H59 119.9 . . ?
C59 C60 C55 120.0(2) . . ?
C59 C60 H60 120.0 . . ?
C55 C60 H60 120.0 . . ?
O4 C61 C66 122.83(17) . . ?
O4 C61 C62 119.13(17) . . ?
C66 C61 C62 118.04(18) . . ?
C63 C62 C61 121.09(18) . . ?
C63 C62 H62 119.5 . . ?
C61 C62 H62 119.5 . . ?
C62 C63 C64 119.03(18) . . ?
C62 C63 H63 120.5 . . ?
C64 C63 H63 120.5 . . ?
C65 C64 C63 121.36(18) . . ?
C65 C64 N20 118.84(18) . . ?
C63 C64 N20 119.80(18) . . ?
C66 C65 C64 119.29(18) . . ?
C66 C65 H65 120.4 . . ?
C64 C65 H65 120.4 . . ?
C65 C66 C61 121.17(17) . . ?
C65 C66 H66 119.4 . . ?
C61 C66 H66 119.4 . . ?
C72 C67 C68 120.4(3) . . ?
C72 C67 H67 119.8 . . ?
C68 C67 H67 119.8 . . ?
C69 C68 C67 121.0(3) . . ?
C69 C68 H68 119.5 . . ?
C67 C68 H68 119.5 . . ?
C68 C69 C70 118.5(3) . . ?
C68 C69 H69 120.7 . . ?
C70 C69 H69 120.7 . . ?
C71 C70 C69 122.8(3) . . ?
C71 C70 H70 118.6 . . ?
C69 C70 H70 118.6 . . ?
C70 C71 C72 119.0(3) . . ?
C70 C71 H71 120.5 . . ?
C72 C71 H71 120.5 . . ?
C67 C72 C71 118.4(3) . . ?
C67 C72 C73 120.3(3) . . ?
C71 C72 C73 121.3(4) . . ?
C72 C73 H73A 109.5 . . ?
C72 C73 H73B 109.5 . . ?
H73A C73 H73B 109.5 . . ?
C72 C73 H73C 109.5 . . ?
H73A C73 H73C 109.5 . . ?
H73B C73 H73C 109.5 . . ?
C3 N1 N2 103.89(15) . . ?
C2 N2 N1 109.23(15) . . ?
C2 N2 B1 130.78(16) . . ?
N1 N2 B1 118.34(14) . . ?
C2 N3 C3 103.66(15) . . ?
C2 N3 Zn2 127.44(12) . 7_576 ?
C3 N3 Zn2 124.08(12) . 7_576 ?
C12 N4 N5 104.32(15) . . ?
C12 N4 Zn1 127.61(13) . . ?
N5 N4 Zn1 116.27(11) . . ?
C11 N5 N4 107.45(15) . . ?
C11 N5 B1 129.52(16) . . ?
N4 N5 B1 121.70(15) . . ?
C11 N6 C12 103.79(16) . . ?
C21 N7 N8 104.17(15) . . ?
C21 N7 Zn1 133.57(13) . . ?
N8 N7 Zn1 122.26(12) . . ?
C20 N8 N7 107.59(15) . . ?
C20 N8 B1 127.26(16) . . ?
N7 N8 B1 125.08(15) . . ?
C20 N9 C21 103.60(16) . . ?
O3 N10 O2 122.56(19) . . ?
O3 N10 C31 118.92(19) . . ?
O2 N10 C31 118.52(19) . . ?
C35 N11 N12 107.19(15) . . ?
C35 N11 B2 126.07(15) . . ?
N12 N11 B2 126.57(14) . . ?
C36 N12 N11 104.31(14) . . ?
C36 N12 Zn2 134.97(12) . . ?
N11 N12 Zn2 119.01(11) . . ?
C35 N13 C36 104.04(16) . . ?
C44 N14 N15 107.38(15) . . ?
C44 N14 B2 129.31(16) . . ?
N15 N14 B2 123.30(15) . . ?
C45 N15 N14 104.52(15) . . ?
C45 N15 Zn2 129.39(13) . . ?
N14 N15 Zn2 122.09(12) . . ?
C44 N16 C45 103.52(16) . . ?
C54 N17 N18 103.92(14) . . ?
C53 N18 N17 109.72(15) . . ?
C53 N18 B2 130.48(15) . . ?
N17 N18 B2 119.78(14) . . ?
C53 N19 C54 103.97(15) . . ?
C53 N19 Zn1 127.00(12) . . ?
C54 N19 Zn1 123.94(12) . . ?
O5 N20 O6 122.33(19) . . ?
O5 N20 C64 118.57(19) . . ?
O6 N20 C64 119.09(18) . . ?
C28 O1 Zn1 136.32(13) . . ?
C61 O4 Zn2 129.80(12) . . ?
O1 Zn1 N7 122.49(6) . . ?
O1 Zn1 N19 104.47(6) . . ?
N7 Zn1 N19 108.31(6) . . ?
O1 Zn1 N4 110.21(7) . . ?
N7 Zn1 N4 97.88(6) . . ?
N19 Zn1 N4 113.82(6) . . ?
O4 Zn2 N15 115.58(6) . . ?
O4 Zn2 N12 126.13(6) . . ?
N15 Zn2 N12 97.72(6) . . ?
O4 Zn2 N3 106.78(6) . 7_575 ?
N15 Zn2 N3 106.01(6) . 7_575 ?
N12 Zn2 N3 102.57(6) . 7_575 ?

loop_
_geom_bond_atom_site_label_1
_geom_bond_atom_site_label_2
_geom_bond_distance
_geom_bond_site_symmetry_2
_geom_bond_publ_flag
B1 N8 1.543(3) . ?
B1 N5 1.546(3) . ?
B1 N2 1.563(2) . ?
B1 H1 0.9800 . ?
B2 N14 1.541(3) . ?
B2 N18 1.545(2) . ?
B2 N11 1.549(2) . ?
B2 H2 0.9800 . ?
C1 C2 1.489(2) . ?
C1 H1A 0.9600 . ?
C1 H1B 0.9600 . ?
C1 H1C 0.9600 . ?
C2 N2 1.339(2) . ?
C2 N3 1.347(2) . ?
C3 N1 1.315(2) . ?
C3 N3 1.376(2) . ?
C3 C4 1.483(2) . ?
C4 C9 1.387(3) . ?
C4 C5 1.391(3) . ?
C5 C6 1.392(3) . ?
C5 H5 0.9300 . ?
C6 C7 1.374(3) . ?
C6 H6 0.9300 . ?
C7 C8 1.381(3) . ?
C7 H7 0.9300 . ?
C8 C9 1.390(3) . ?
C8 H8 0.9300 . ?
C9 H9 0.9300 . ?
C10 C11 1.491(3) . ?
C10 H10A 0.9600 . ?
C10 H10B 0.9600 . ?
C10 H10C 0.9600 . ?
C11 N6 1.332(3) . ?
C11 N5 1.346(2) . ?
C12 N4 1.338(2) . ?
C12 N6 1.351(3) . ?
C12 C13 1.469(3) . ?
C13 C14 1.393(3) . ?
C13 C18 1.396(3) . ?
C14 C15 1.384(3) . ?
C14 H14 0.9300 . ?
C15 C16 1.375(4) . ?
C15 H15 0.9300 . ?
C16 C17 1.385(3) . ?
C16 H16 0.9300 . ?
C17 C18 1.391(3) . ?
C17 H17 0.9300 . ?
C18 H18 0.9300 . ?
C19 C20 1.484(3) . ?
C19 H19A 0.9600 . ?
C19 H19B 0.9600 . ?
C19 H19C 0.9600 . ?
C20 N9 1.335(3) . ?
C20 N8 1.342(2) . ?
C21 N7 1.335(2) . ?
C21 N9 1.348(2) . ?
C21 C22 1.474(3) . ?
C22 C27 1.388(3) . ?
C22 C23 1.400(3) . ?
C23 C24 1.388(3) . ?
C23 H23 0.9300 . ?
C24 C25 1.385(3) . ?
C24 H24 0.9300 . ?
C25 C26 1.383(3) . ?
C25 H25 0.9300 . ?
C26 C27 1.387(3) . ?
C26 H26 0.9300 . ?
C27 H27 0.9300 . ?
C28 O1 1.309(2) . ?
C28 C33 1.404(3) . ?
C28 C29 1.415(3) . ?
C29 C30 1.374(3) . ?
C29 H29 0.9300 . ?
C30 C31 1.392(3) . ?
C30 H30 0.9300 . ?
C31 C32 1.379(3) . ?
C31 N10 1.447(3) . ?
C32 C33 1.380(3) . ?
C32 H32 0.9300 . ?
C33 H33 0.9300 . ?
C34 C35 1.488(3) . ?
C34 H34A 0.9600 . ?
C34 H34B 0.9600 . ?
C34 H34C 0.9600 . ?
C35 N13 1.327(3) . ?
C35 N11 1.344(2) . ?
C36 N12 1.336(2) . ?
C36 N13 1.353(2) . ?
C36 C37 1.478(3) . ?
C37 C42 1.391(3) . ?
C37 C38 1.400(3) . ?
C38 C39 1.384(3) . ?
C38 H38 0.9300 . ?
C39 C40 1.380(3) . ?
C39 H39 0.9300 . ?
C40 C41 1.385(3) . ?
C40 H40 0.9300 . ?
C41 C42 1.391(3) . ?
C41 H41 0.9300 . ?
C42 H42 0.9300 . ?
C43 C44 1.489(3) . ?
C43 H43A 0.9600 . ?
C43 H43B 0.9600 . ?
C43 H43C 0.9600 . ?
C44 N16 1.335(3) . ?
C44 N14 1.349(2) . ?
C45 N15 1.332(2) . ?
C45 N16 1.348(3) . ?
C45 C46 1.477(3) . ?
C46 C51 1.385(3) . ?
C46 C47 1.400(3) . ?
C47 C48 1.389(4) . ?
C47 H47 0.9300 . ?
C48 C49 1.376(5) . ?
C48 H48 0.9300 . ?
C49 C50 1.384(4) . ?
C49 H49 0.9300 . ?
C50 C51 1.391(3) . ?
C50 H50 0.9300 . ?
C51 H51 0.9300 . ?
C52 C53 1.490(3) . ?
C52 H52A 0.9600 . ?
C52 H52B 0.9600 . ?
C52 H52C 0.9600 . ?
C53 N18 1.338(2) . ?
C53 N19 1.345(2) . ?
C54 N17 1.315(2) . ?
C54 N19 1.376(2) . ?
C54 C55 1.470(3) . ?
C55 C56 1.388(3) . ?
C55 C60 1.393(3) . ?
C56 C57 1.393(3) . ?
C56 H56 0.9300 . ?
C57 C58 1.376(4) . ?
C57 H57 0.9300 . ?
C58 C59 1.382(4) . ?
C58 H58 0.9300 . ?
C59 C60 1.384(3) . ?
C59 H59 0.9300 . ?
C60 H60 0.9300 . ?
C61 O4 1.316(2) . ?
C61 C66 1.405(3) . ?
C61 C62 1.417(3) . ?
C62 C63 1.375(3) . ?
C62 H62 0.9300 . ?
C63 C64 1.396(3) . ?
C63 H63 0.9300 . ?
C64 C65 1.388(3) . ?
C64 N20 1.444(3) . ?
C65 C66 1.377(3) . ?
C65 H65 0.9300 . ?
C66 H66 0.9300 . ?
C67 C72 1.376(4) . ?
C67 C68 1.405(4) . ?
C67 H67 0.9300 . ?
C68 C69 1.352(4) . ?
C68 H68 0.9300 . ?
C69 C70 1.379(5) . ?
C69 H69 0.9300 . ?
C70 C71 1.359(5) . ?
C70 H70 0.9300 . ?
C71 C72 1.422(5) . ?
C71 H71 0.9300 . ?
C72 C73 1.471(5) . ?
C73 H73A 0.9600 . ?
C73 H73B 0.9600 . ?
C73 H73C 0.9600 . ?
N1 N2 1.384(2) . ?
N3 Zn2 2.0544(15) 7_576 ?
N4 N5 1.377(2) . ?
N4 Zn1 2.0319(15) . ?
N7 N8 1.376(2) . ?
N7 Zn1 2.0134(16) . ?
N10 O3 1.229(3) . ?
N10 O2 1.232(3) . ?
N11 N12 1.384(2) . ?
N12 Zn2 2.0281(15) . ?
N14 N15 1.370(2) . ?
N15 Zn2 2.0136(16) . ?
N17 N18 1.376(2) . ?
N19 Zn1 2.0207(15) . ?
N20 O5 1.232(2) . ?
N20 O6 1.236(2) . ?
O1 Zn1 1.8934(14) . ?
O4 Zn2 1.8945(13) . ?
Zn2 N3 2.0543(15) 7_575 ?

loop_
_geom_torsion_atom_site_label_1
_geom_torsion_atom_site_label_2
_geom_torsion_atom_site_label_3
_geom_torsion_atom_site_label_4
_geom_torsion
_geom_torsion_site_symmetry_1
_geom_torsion_site_symmetry_2
_geom_torsion_site_symmetry_3
_geom_torsion_site_symmetry_4
_geom_torsion_publ_flag
N1 C3 C4 C9 -67.0(2) . . . . ?
N3 C3 C4 C9 115.7(2) . . . . ?
N1 C3 C4 C5 112.8(2) . . . . ?
N3 C3 C4 C5 -64.5(2) . . . . ?
C9 C4 C5 C6 -1.2(3) . . . . ?
C3 C4 C5 C6 179.01(17) . . . . ?
C4 C5 C6 C7 -1.6(3) . . . . ?
C5 C6 C7 C8 2.1(3) . . . . ?
C6 C7 C8 C9 0.0(3) . . . . ?
C5 C4 C9 C8 3.3(3) . . . . ?
C3 C4 C9 C8 -176.88(17) . . . . ?
C7 C8 C9 C4 -2.8(3) . . . . ?
N4 C12 C13 C14 161.62(18) . . . . ?
N6 C12 C13 C14 -22.1(3) . . . . ?
N4 C12 C13 C18 -22.2(3) . . . . ?
N6 C12 C13 C18 154.10(19) . . . . ?
C18 C13 C14 C15 -1.7(3) . . . . ?
C12 C13 C14 C15 174.50(19) . . . . ?
C13 C14 C15 C16 0.2(4) . . . . ?
C14 C15 C16 C17 1.7(4) . . . . ?
C15 C16 C17 C18 -2.0(4) . . . . ?
C16 C17 C18 C13 0.5(3) . . . . ?
C14 C13 C18 C17 1.4(3) . . . . ?
C12 C13 C18 C17 -174.8(2) . . . . ?
N7 C21 C22 C27 33.1(3) . . . . ?
N9 C21 C22 C27 -150.20(18) . . . . ?
N7 C21 C22 C23 -148.18(18) . . . . ?
N9 C21 C22 C23 28.5(3) . . . . ?
C27 C22 C23 C24 -0.9(3) . . . . ?
C21 C22 C23 C24 -179.62(18) . . . . ?
C22 C23 C24 C25 0.2(3) . . . . ?
C23 C24 C25 C26 0.2(3) . . . . ?
C24 C25 C26 C27 0.1(3) . . . . ?
C25 C26 C27 C22 -0.8(3) . . . . ?
C23 C22 C27 C26 1.2(3) . . . . ?
C21 C22 C27 C26 179.89(18) . . . . ?
O1 C28 C29 C30 -179.1(2) . . . . ?
C33 C28 C29 C30 1.3(3) . . . . ?
C28 C29 C30 C31 -1.1(3) . . . . ?
C29 C30 C31 C32 0.4(3) . . . . ?
C29 C30 C31 N10 -179.3(2) . . . . ?
C30 C31 C32 C33 0.2(3) . . . . ?
N10 C31 C32 C33 179.89(19) . . . . ?
C31 C32 C33 C28 -0.1(3) . . . . ?
O1 C28 C33 C32 179.75(19) . . . . ?
C29 C28 C33 C32 -0.7(3) . . . . ?
N12 C36 C37 C42 20.5(3) . . . . ?
N13 C36 C37 C42 -163.17(18) . . . . ?
N12 C36 C37 C38 -159.05(18) . . . . ?
N13 C36 C37 C38 17.3(3) . . . . ?
C42 C37 C38 C39 -0.4(3) . . . . ?
C36 C37 C38 C39 179.16(19) . . . . ?
C37 C38 C39 C40 0.5(3) . . . . ?
C38 C39 C40 C41 -0.6(3) . . . . ?
C39 C40 C41 C42 0.6(3) . . . . ?
C40 C41 C42 C37 -0.5(3) . . . . ?
C38 C37 C42 C41 0.4(3) . . . . ?
C36 C37 C42 C41 -179.16(18) . . . . ?
N15 C45 C46 C51 -39.2(3) . . . . ?
N16 C45 C46 C51 142.6(2) . . . . ?
N15 C45 C46 C47 138.1(2) . . . . ?
N16 C45 C46 C47 -40.2(3) . . . . ?
C51 C46 C47 C48 1.1(3) . . . . ?
C45 C46 C47 C48 -176.2(2) . . . . ?
C46 C47 C48 C49 -1.2(4) . . . . ?
C47 C48 C49 C50 0.4(4) . . . . ?
C48 C49 C50 C51 0.4(4) . . . . ?
C47 C46 C51 C50 -0.2(3) . . . . ?
C45 C46 C51 C50 177.0(2) . . . . ?
C49 C50 C51 C46 -0.5(3) . . . . ?
N17 C54 C55 C56 -127.6(2) . . . . ?
N19 C54 C55 C56 49.1(3) . . . . ?
N17 C54 C55 C60 48.0(3) . . . . ?
N19 C54 C55 C60 -135.34(19) . . . . ?
C60 C55 C56 C57 -1.1(3) . . . . ?
C54 C55 C56 C57 174.55(19) . . . . ?
C55 C56 C57 C58 1.7(4) . . . . ?
C56 C57 C58 C59 -0.5(4) . . . . ?
C57 C58 C59 C60 -1.5(4) . . . . ?
C58 C59 C60 C55 2.1(3) . . . . ?
C56 C55 C60 C59 -0.8(3) . . . . ?
C54 C55 C60 C59 -176.48(18) . . . . ?
O4 C61 C62 C63 -179.23(18) . . . . ?
C66 C61 C62 C63 1.6(3) . . . . ?
C61 C62 C63 C64 -1.2(3) . . . . ?
C62 C63 C64 C65 -0.4(3) . . . . ?
C62 C63 C64 N20 178.98(19) . . . . ?
C63 C64 C65 C66 1.4(3) . . . . ?
N20 C64 C65 C66 -177.99(18) . . . . ?
C64 C65 C66 C61 -0.8(3) . . . . ?
O4 C61 C66 C65 -179.71(17) . . . . ?
C62 C61 C66 C65 -0.6(3) . . . . ?
C72 C67 C68 C69 -0.2(4) . . . . ?
C67 C68 C69 C70 -0.3(5) . . . . ?
C68 C69 C70 C71 0.8(5) . . . . ?
C69 C70 C71 C72 -0.8(4) . . . . ?
C68 C67 C72 C71 0.2(4) . . . . ?
C68 C67 C72 C73 -179.0(3) . . . . ?
C70 C71 C72 C67 0.3(4) . . . . ?
C70 C71 C72 C73 179.5(3) . . . . ?
N3 C3 N1 N2 0.7(2) . . . . ?
C4 C3 N1 N2 -176.84(16) . . . . ?
N3 C2 N2 N1 0.2(2) . . . . ?
C1 C2 N2 N1 179.49(17) . . . . ?
N3 C2 N2 B1 165.01(17) . . . . ?
C1 C2 N2 B1 -15.7(3) . . . . ?
C3 N1 N2 C2 -0.58(19) . . . . ?
C3 N1 N2 B1 -167.53(15) . . . . ?
N8 B1 N2 C2 169.81(17) . . . . ?
N5 B1 N2 C2 47.6(3) . . . . ?
N8 B1 N2 N1 -26.5(2) . . . . ?
N5 B1 N2 N1 -148.72(15) . . . . ?
N2 C2 N3 C3 0.20(19) . . . . ?
C1 C2 N3 C3 -179.06(17) . . . . ?
N2 C2 N3 Zn2 -155.65(12) . . . 7_576 ?
C1 C2 N3 Zn2 25.1(3) . . . 7_576 ?
N1 C3 N3 C2 -0.6(2) . . . . ?
C4 C3 N3 C2 176.97(17) . . . . ?
N1 C3 N3 Zn2 156.31(13) . . . 7_576 ?
C4 C3 N3 Zn2 -26.1(2) . . . 7_576 ?
N6 C12 N4 N5 -1.4(2) . . . . ?
C13 C12 N4 N5 175.23(16) . . . . ?
N6 C12 N4 Zn1 139.21(14) . . . . ?
C13 C12 N4 Zn1 -44.1(2) . . . . ?
N6 C11 N5 N4 -0.3(2) . . . . ?
C10 C11 N5 N4 -179.30(17) . . . . ?
N6 C11 N5 B1 166.40(17) . . . . ?
C10 C11 N5 B1 -12.6(3) . . . . ?
C12 N4 N5 C11 1.02(18) . . . . ?
Zn1 N4 N5 C11 -144.92(12) . . . . ?
C12 N4 N5 B1 -166.94(15) . . . . ?
Zn1 N4 N5 B1 47.12(19) . . . . ?
N8 B1 N5 C11 131.62(19) . . . . ?
N2 B1 N5 C11 -108.8(2) . . . . ?
N8 B1 N5 N4 -63.3(2) . . . . ?
N2 B1 N5 N4 56.2(2) . . . . ?
N5 C11 N6 C12 -0.5(2) . . . . ?
C10 C11 N6 C12 178.47(18) . . . . ?
N4 C12 N6 C11 1.3(2) . . . . ?
C13 C12 N6 C11 -175.41(17) . . . . ?
N9 C21 N7 N8 -1.4(2) . . . . ?
C22 C21 N7 N8 175.54(16) . . . . ?
N9 C21 N7 Zn1 177.72(13) . . . . ?
C22 C21 N7 Zn1 -5.3(3) . . . . ?
N9 C20 N8 N7 -2.3(2) . . . . ?
C19 C20 N8 N7 173.59(17) . . . . ?
N9 C20 N8 B1 -179.27(16) . . . . ?
C19 C20 N8 B1 -3.4(3) . . . . ?
C21 N7 N8 C20 2.18(18) . . . . ?
Zn1 N7 N8 C20 -177.07(12) . . . . ?
C21 N7 N8 B1 179.22(16) . . . . ?
Zn1 N7 N8 B1 0.0(2) . . . . ?
N5 B1 N8 C20 -148.48(17) . . . . ?
N2 B1 N8 C20 90.3(2) . . . . ?
N5 B1 N8 N7 35.1(2) . . . . ?
N2 B1 N8 N7 -86.13(19) . . . . ?
N8 C20 N9 C21 1.4(2) . . . . ?
C19 C20 N9 C21 -174.46(18) . . . . ?
N7 C21 N9 C20 0.1(2) . . . . ?
C22 C21 N9 C20 -176.95(17) . . . . ?
C32 C31 N10 O3 -4.9(3) . . . . ?
C30 C31 N10 O3 174.8(2) . . . . ?
C32 C31 N10 O2 175.4(2) . . . . ?
C30 C31 N10 O2 -4.8(3) . . . . ?
N13 C35 N11 N12 0.0(2) . . . . ?
C34 C35 N11 N12 -178.8(2) . . . . ?
N13 C35 N11 B2 -175.56(17) . . . . ?
C34 C35 N11 B2 5.7(3) . . . . ?
N14 B2 N11 C35 -137.15(18) . . . . ?
N18 B2 N11 C35 101.2(2) . . . . ?
N14 B2 N11 N12 48.2(2) . . . . ?
N18 B2 N11 N12 -73.5(2) . . . . ?
N13 C36 N12 N11 -1.3(2) . . . . ?
C37 C36 N12 N11 175.29(17) . . . . ?
N13 C36 N12 Zn2 -165.46(13) . . . . ?
C37 C36 N12 Zn2 11.1(3) . . . . ?
C35 N11 N12 C36 0.76(19) . . . . ?
B2 N11 N12 C36 176.27(16) . . . . ?
C35 N11 N12 Zn2 168.03(12) . . . . ?
B2 N11 N12 Zn2 -16.5(2) . . . . ?
N11 C35 N13 C36 -0.7(2) . . . . ?
C34 C35 N13 C36 178.1(2) . . . . ?
N12 C36 N13 C35 1.3(2) . . . . ?
C37 C36 N13 C35 -175.53(17) . . . . ?
N16 C44 N14 N15 0.4(2) . . . . ?
C43 C44 N14 N15 -179.15(18) . . . . ?
N16 C44 N14 B2 178.84(17) . . . . ?
C43 C44 N14 B2 -0.7(3) . . . . ?
N18 B2 N14 C44 -107.4(2) . . . . ?
N11 B2 N14 C44 131.32(19) . . . . ?
N18 B2 N14 N15 70.8(2) . . . . ?
N11 B2 N14 N15 -50.4(2) . . . . ?
N16 C45 N15 N14 -0.2(2) . . . . ?
C46 C45 N15 N14 -178.61(16) . . . . ?
N16 C45 N15 Zn2 157.16(13) . . . . ?
C46 C45 N15 Zn2 -21.3(3) . . . . ?
C44 N14 N15 C45 -0.10(19) . . . . ?
B2 N14 N15 C45 -178.70(16) . . . . ?
C44 N14 N15 Zn2 -159.53(12) . . . . ?
B2 N14 N15 Zn2 21.9(2) . . . . ?
N14 C44 N16 C45 -0.4(2) . . . . ?
C43 C44 N16 C45 179.05(19) . . . . ?
N15 C45 N16 C44 0.4(2) . . . . ?
C46 C45 N16 C44 178.74(18) . . . . ?
N19 C54 N17 N18 -0.16(19) . . . . ?
C55 C54 N17 N18 176.88(16) . . . . ?
N19 C53 N18 N17 -0.4(2) . . . . ?
C52 C53 N18 N17 179.27(18) . . . . ?
N19 C53 N18 B2 177.92(17) . . . . ?
C52 C53 N18 B2 -2.4(3) . . . . ?
C54 N17 N18 C53 0.32(19) . . . . ?
C54 N17 N18 B2 -178.18(15) . . . . ?
N14 B2 N18 C53 116.0(2) . . . . ?
N11 B2 N18 C53 -121.1(2) . . . . ?
N14 B2 N18 N17 -65.9(2) . . . . ?
N11 B2 N18 N17 57.0(2) . . . . ?
N18 C53 N19 C54 0.3(2) . . . . ?
C52 C53 N19 C54 -179.38(19) . . . . ?
N18 C53 N19 Zn1 155.46(13) . . . . ?
C52 C53 N19 Zn1 -24.2(3) . . . . ?
N17 C54 N19 C53 -0.1(2) . . . . ?
C55 C54 N19 C53 -177.04(17) . . . . ?
N17 C54 N19 Zn1 -156.25(12) . . . . ?
C55 C54 N19 Zn1 26.8(2) . . . . ?
C65 C64 N20 O5 174.2(2) . . . . ?
C63 C64 N20 O5 -5.2(3) . . . . ?
C65 C64 N20 O6 -4.5(3) . . . . ?
C63 C64 N20 O6 176.1(2) . . . . ?
C33 C28 O1 Zn1 -10.9(3) . . . . ?
C29 C28 O1 Zn1 169.46(15) . . . . ?
C66 C61 O4 Zn2 -22.1(3) . . . . ?
C62 C61 O4 Zn2 158.79(14) . . . . ?
C28 O1 Zn1 N7 -12.5(2) . . . . ?
C28 O1 Zn1 N19 -135.77(19) . . . . ?
C28 O1 Zn1 N4 101.6(2) . . . . ?
C21 N7 Zn1 O1 -72.22(18) . . . . ?
N8 N7 Zn1 O1 106.78(13) . . . . ?
C21 N7 Zn1 N19 49.30(18) . . . . ?
N8 N7 Zn1 N19 -131.71(13) . . . . ?
C21 N7 Zn1 N4 167.67(17) . . . . ?
N8 N7 Zn1 N4 -13.34(14) . . . . ?
C53 N19 Zn1 O1 5.22(17) . . . . ?
C54 N19 Zn1 O1 155.85(14) . . . . ?
C53 N19 Zn1 N7 -126.82(15) . . . . ?
C54 N19 Zn1 N7 23.80(15) . . . . ?
C53 N19 Zn1 N4 125.49(15) . . . . ?
C54 N19 Zn1 N4 -83.89(15) . . . . ?
C12 N4 Zn1 O1 85.61(17) . . . . ?
N5 N4 Zn1 O1 -137.63(12) . . . . ?
C12 N4 Zn1 N7 -145.42(16) . . . . ?
N5 N4 Zn1 N7 -8.67(13) . . . . ?
C12 N4 Zn1 N19 -31.36(18) . . . . ?
N5 N4 Zn1 N19 105.39(12) . . . . ?
C61 O4 Zn2 N15 132.05(15) . . . . ?
C61 O4 Zn2 N12 9.78(18) . . . . ?
C61 O4 Zn2 N3 -110.33(15) . . . 7_575 ?
C45 N15 Zn2 O4 77.92(17) . . . . ?
N14 N15 Zn2 O4 -128.19(12) . . . . ?
C45 N15 Zn2 N12 -145.64(16) . . . . ?
N14 N15 Zn2 N12 8.25(14) . . . . ?
C45 N15 Zn2 N3 -40.14(17) . . . 7_575 ?
N14 N15 Zn2 N3 113.75(13) . . . 7_575 ?
C36 N12 Zn2 O4 -78.74(19) . . . . ?
N11 N12 Zn2 O4 118.82(12) . . . . ?
C36 N12 Zn2 N15 151.57(17) . . . . ?
N11 N12 Zn2 N15 -10.86(13) . . . . ?
C36 N12 Zn2 N3 43.19(18) . . . 7_575 ?
N11 N12 Zn2 N3 -119.24(12) . . . 7_575 ?
